data_7012678
loop_
_publ_author_name
'Sousa-Pedrares, Antonio'
'Romero, Jaime'
'Arturo Garc\'ia-V\'azquez, Jos\'e'
'Luz Dur\'an, Mar\'ia'
'Casanova, Isabel'
'Sousa, Antonio'

_publ_section_title
;
 Electrochemical synthesis and structural characterisation of zinc,
 cadmium and mercury complexes of heterocyclic bidentate ligands (N, S)
;
_journal_issue 7
_journal_name_full 'Dalton Transactions'
_journal_page_first 1379
_journal_page_last 1388
_journal_paper_doi 10.1039/b300133b
_journal_year 2003
_chemical_formula_sum 'C22 H14 F6 N4 S2 Zn'
_chemical_formula_weight 577.86
_chemical_name_systematic ?
_space_group_IT_number 2
_symmetry_cell_setting triclinic
_symmetry_space_group_name_Hall '-P 1'
_symmetry_space_group_name_H-M 'P -1'
_atom_sites_solution_hydrogens geom
_atom_sites_solution_primary direct
_atom_sites_solution_secondary difmap
_audit_creation_method SHELXL-97
_cell_angle_alpha 67.986(8)
_cell_angle_beta 85.496(8)
_cell_angle_gamma 82.258(8)
_cell_formula_units_Z 2
_cell_length_a 8.261(4)
_cell_length_b 13.050(7)
_cell_length_c 13.345(7)
_cell_measurement_reflns_used 877
_cell_measurement_temperature 293(2)
_cell_measurement_theta_max 25.68
_cell_measurement_theta_min 2.94
_cell_volume 1321.0(12)
_computing_cell_refinement 'BRUKER Smart'
_computing_data_collection 'BRUKER Smart'
_computing_structure_refinement 'SHELXL-97 (Sheldrick, 1997)'
_computing_structure_solution 'SHELXS-97 (Sheldrick, 1990)'
_diffrn_ambient_temperature 293(2)
_diffrn_measured_fraction_theta_full 0.997
_diffrn_measured_fraction_theta_max 0.997
_diffrn_measurement_device_type 'Smart-CCD-1000 BRUKER'
_diffrn_measurement_method 'omega scans'
_diffrn_radiation_monochromator graphite
_diffrn_radiation_source 'fine-focus sealed tube'
_diffrn_radiation_type MoK\a
_diffrn_radiation_wavelength 0.71073
_diffrn_reflns_av_R_equivalents 0.0000
_diffrn_reflns_av_sigmaI/netI 0.0681
_diffrn_reflns_limit_h_max 9
_diffrn_reflns_limit_h_min -9
_diffrn_reflns_limit_k_max 15
_diffrn_reflns_limit_k_min -13
_diffrn_reflns_limit_l_max 15
_diffrn_reflns_limit_l_min 0
_diffrn_reflns_number 4500
_diffrn_reflns_theta_full 24.71
_diffrn_reflns_theta_max 24.71
_diffrn_reflns_theta_min 1.65
_exptl_absorpt_coefficient_mu 1.147
_exptl_absorpt_correction_T_max 0.9449
_exptl_absorpt_correction_T_min 0.5924
_exptl_absorpt_correction_type SADABS
_exptl_crystal_colour Yellow
_exptl_crystal_density_diffrn 1.453
_exptl_crystal_density_method 'not measured'
_exptl_crystal_description Plate
_exptl_crystal_F_000 580
_exptl_crystal_size_max 0.51
_exptl_crystal_size_mid 0.24
_exptl_crystal_size_min 0.05
_refine_diff_density_max 0.727
_refine_diff_density_min -0.518
_refine_diff_density_rms 0.093
_refine_ls_extinction_method none
_refine_ls_goodness_of_fit_ref 1.038
_refine_ls_hydrogen_treatment mixed
_refine_ls_matrix_type full
_refine_ls_number_parameters 316
_refine_ls_number_reflns 4500
_refine_ls_number_restraints 0
_refine_ls_restrained_S_all 1.038
_refine_ls_R_factor_all 0.0961
_refine_ls_R_factor_gt 0.0539
_refine_ls_shift/su_max 0.000
_refine_ls_shift/su_mean 0.000
_refine_ls_structure_factor_coef Fsqd
_refine_ls_weighting_details 'calc w=1/[\s^2^(Fo^2^)+(0.1021P)^2^+0.0000P] where P=(Fo^2^+2Fc^2^)/3'
_refine_ls_weighting_scheme calc
_refine_ls_wR_factor_gt 0.1491
_refine_ls_wR_factor_ref 0.1763
_reflns_number_gt 2876
_reflns_number_total 4500
_reflns_threshold_expression >2sigma(I)
_cod_data_source_file b300133b.txt
_cod_data_source_block '[Zn(3-CF3-pyS)2(bipy)]'
_cod_depositor_comments
;
The following automatic conversions were performed:
'_symmetry_cell_setting' value 'Triclinic' changed to 'triclinic'
according to '/home/saulius/struct/CIF-dictionaries/cif_core.dic'
dictionary named 'cif_core.dic' version 2.4.1 from 2010-06-29.

Automatic conversion script
Id: cif_fix_enum 1527 2010-12-29 10:47:43Z saulius 
;
_cod_database_code 7012678

loop_
_symmetry_equiv_pos_as_xyz
'x, y, z'
'-x, -y, -z'

loop_
_atom_site_label
_atom_site_type_symbol
_atom_site_fract_x
_atom_site_fract_y
_atom_site_fract_z
_atom_site_U_iso_or_equiv
_atom_site_adp_type
_atom_site_occupancy
_atom_site_symmetry_multiplicity
_atom_site_calc_flag
_atom_site_refinement_flags
_atom_site_disorder_assembly
_atom_site_disorder_group
Zn1 Zn 0.13370(7) 0.68190(5) 0.16499(5) 0.0583(3) Uani 1 1 d . . .
S1 S 0.12354(16) 0.48915(11) 0.15882(13) 0.0650(4) Uani 1 1 d . . .
S2 S -0.14508(18) 0.73671(11) 0.22428(12) 0.0665(4) Uani 1 1 d . . .
F1 F 0.3340(6) 0.2422(3) 0.2465(4) 0.1112(13) Uani 1 1 d . . .
F2 F 0.3369(6) 0.3139(4) 0.0763(4) 0.1149(14) Uani 1 1 d . . .
F3 F 0.5557(5) 0.2369(4) 0.1553(6) 0.174(3) Uani 1 1 d . . .
F4 F -0.4003(6) 0.6679(6) 0.4192(5) 0.160(2) Uani 1 1 d . . .
F5 F -0.3533(8) 0.7045(7) 0.5550(5) 0.216(4) Uani 1 1 d . . .
F6 F -0.3399(8) 0.8288(5) 0.3929(5) 0.173(3) Uani 1 1 d . . .
N1 N 0.3678(5) 0.5873(3) 0.1721(4) 0.0598(11) Uani 1 1 d . . .
N2 N 0.1069(6) 0.6500(4) 0.3422(4) 0.0700(13) Uani 1 1 d . . .
N4 N 0.1054(5) 0.7757(3) -0.0045(3) 0.0551(10) Uani 1 1 d . . .
N3 N 0.2389(5) 0.8380(3) 0.1351(4) 0.0603(11) Uani 1 1 d . . .
C1 C 0.3299(6) 0.4916(4) 0.1657(4) 0.0532(12) Uani 1 1 d . . .
C2 C 0.4573(7) 0.4084(4) 0.1664(5) 0.0670(15) Uani 1 1 d . . .
C3 C 0.6156(7) 0.4262(6) 0.1744(6) 0.0861(19) Uani 1 1 d . . .
H3 H 0.7001 0.3706 0.1763 0.103 Uiso 1 1 calc R . .
C4 C 0.6522(7) 0.5241(6) 0.1795(6) 0.087(2) Uani 1 1 d . . .
H4 H 0.7595 0.5365 0.1830 0.104 Uiso 1 1 calc R . .
C5 C 0.5251(7) 0.6014(5) 0.1794(5) 0.0755(16) Uani 1 1 d . . .
H5 H 0.5470 0.6673 0.1845 0.091 Uiso 1 1 calc R . .
C6 C 0.4232(8) 0.3016(6) 0.1622(7) 0.091(2) Uani 1 1 d . . .
C7 C -0.0515(7) 0.6877(4) 0.3473(5) 0.0633(14) Uani 1 1 d . . .
C8 C -0.1278(9) 0.6824(6) 0.4461(5) 0.0836(18) Uani 1 1 d . . .
C9 C -0.0341(12) 0.6379(7) 0.5366(6) 0.113(3) Uani 1 1 d . . .
H9 H -0.0803 0.6333 0.6038 0.136 Uiso 1 1 calc R . .
C10 C 0.1313(12) 0.5996(7) 0.5271(7) 0.119(3) Uani 1 1 d . . .
H10 H 0.1960 0.5699 0.5876 0.143 Uiso 1 1 calc R . .
C11 C 0.1942(9) 0.6063(6) 0.4302(7) 0.095(2) Uani 1 1 d . . .
H11 H 0.3032 0.5794 0.4242 0.114 Uiso 1 1 calc R . .
C12 C -0.3080(13) 0.7164(10) 0.4550(7) 0.130(3) Uani 1 1 d . . .
C13 C 0.3067(8) 0.8649(5) 0.2097(5) 0.0787(17) Uani 1 1 d . . .
H13 H 0.3170 0.8122 0.2795 0.094 Uiso 1 1 calc R . .
C14 C 0.3609(8) 0.9661(5) 0.1872(6) 0.0820(18) Uani 1 1 d . . .
H14 H 0.4090 0.9812 0.2401 0.098 Uiso 1 1 calc R . .
C15 C 0.3428(8) 1.0444(5) 0.0853(6) 0.0820(18) Uani 1 1 d . . .
H15 H 0.3779 1.1140 0.0678 0.098 Uiso 1 1 calc R . .
C16 C 0.2722(7) 1.0189(4) 0.0094(5) 0.0711(16) Uani 1 1 d . . .
H16 H 0.2579 1.0717 -0.0601 0.085 Uiso 1 1 calc R . .
C17 C 0.2220(6) 0.9144(4) 0.0361(4) 0.0546(12) Uani 1 1 d . . .
C18 C 0.1499(6) 0.8805(4) -0.0432(4) 0.0555(13) Uani 1 1 d . . .
C19 C 0.1286(7) 0.9493(5) -0.1493(5) 0.0731(16) Uani 1 1 d . . .
H19 H 0.1583 1.0211 -0.1745 0.088 Uiso 1 1 calc R . .
C20 C 0.0617(8) 0.9098(6) -0.2187(5) 0.0843(18) Uani 1 1 d . . .
H20 H 0.0465 0.9550 -0.2909 0.101 Uiso 1 1 calc R . .
C21 C 0.0182(7) 0.8027(6) -0.1793(5) 0.0787(17) Uani 1 1 d . . .
H21 H -0.0243 0.7742 -0.2247 0.094 Uiso 1 1 calc R . .
C22 C 0.0394(6) 0.7395(5) -0.0720(5) 0.0648(14) Uani 1 1 d . . .
H22 H 0.0065 0.6685 -0.0447 0.078 Uiso 1 1 calc R . .

loop_
_atom_site_aniso_label
_atom_site_aniso_U_11
_atom_site_aniso_U_22
_atom_site_aniso_U_33
_atom_site_aniso_U_23
_atom_site_aniso_U_13
_atom_site_aniso_U_12
Zn1 0.0584(4) 0.0437(3) 0.0717(4) -0.0203(3) -0.0073(3) -0.0019(3)
S1 0.0522(8) 0.0509(7) 0.0929(11) -0.0273(7) -0.0103(7) -0.0020(6)
S2 0.0697(9) 0.0547(8) 0.0721(9) -0.0199(7) -0.0087(7) -0.0035(7)
F1 0.132(4) 0.062(2) 0.136(4) -0.028(2) -0.014(3) -0.019(2)
F2 0.140(4) 0.102(3) 0.131(4) -0.071(3) -0.011(3) -0.022(3)
F3 0.089(3) 0.105(3) 0.372(9) -0.149(5) -0.008(4) 0.017(3)
F4 0.097(4) 0.226(7) 0.157(5) -0.072(5) 0.010(3) -0.024(4)
F5 0.184(6) 0.318(10) 0.107(4) -0.071(5) 0.033(4) 0.056(6)
F6 0.175(6) 0.157(5) 0.162(5) -0.066(4) 0.001(4) 0.076(4)
N1 0.056(3) 0.050(2) 0.071(3) -0.019(2) -0.009(2) -0.0060(19)
N2 0.068(3) 0.051(2) 0.078(3) -0.009(2) -0.011(3) -0.004(2)
N4 0.048(2) 0.049(2) 0.068(3) -0.024(2) -0.002(2) 0.0012(18)
N3 0.062(3) 0.048(2) 0.071(3) -0.021(2) -0.008(2) -0.003(2)
C1 0.051(3) 0.046(3) 0.060(3) -0.017(2) -0.006(2) -0.002(2)
C2 0.060(3) 0.055(3) 0.090(4) -0.034(3) -0.006(3) 0.003(3)
C3 0.055(4) 0.081(4) 0.131(6) -0.054(4) -0.012(4) 0.011(3)
C4 0.055(4) 0.083(4) 0.132(6) -0.050(4) -0.014(4) 0.000(3)
C5 0.067(4) 0.060(3) 0.102(5) -0.029(3) -0.015(3) -0.009(3)
C6 0.072(4) 0.075(4) 0.141(7) -0.059(5) -0.018(5) 0.011(4)
C7 0.075(4) 0.044(3) 0.068(4) -0.017(2) -0.003(3) -0.008(3)
C8 0.095(5) 0.082(4) 0.071(4) -0.028(3) 0.000(4) -0.005(4)
C9 0.154(8) 0.110(6) 0.070(5) -0.026(4) -0.006(5) -0.019(6)
C10 0.127(7) 0.104(6) 0.103(7) -0.002(5) -0.060(6) -0.012(5)
C11 0.093(5) 0.089(5) 0.086(5) -0.008(4) -0.018(4) -0.016(4)
C12 0.132(9) 0.169(10) 0.082(6) -0.056(6) 0.006(6) 0.034(7)
C13 0.105(5) 0.059(3) 0.075(4) -0.022(3) -0.022(4) -0.014(3)
C14 0.085(4) 0.078(4) 0.099(5) -0.048(4) -0.010(4) -0.014(3)
C15 0.086(4) 0.054(3) 0.113(5) -0.037(4) 0.000(4) -0.016(3)
C16 0.077(4) 0.047(3) 0.086(4) -0.022(3) 0.000(3) -0.005(3)
C17 0.046(3) 0.042(3) 0.070(3) -0.018(2) 0.001(2) 0.005(2)
C18 0.045(3) 0.048(3) 0.072(4) -0.026(3) -0.001(2) 0.008(2)
C19 0.079(4) 0.056(3) 0.074(4) -0.014(3) -0.006(3) 0.000(3)
C20 0.084(4) 0.086(5) 0.070(4) -0.015(3) -0.018(3) -0.002(4)
C21 0.071(4) 0.093(5) 0.082(5) -0.043(4) -0.012(3) -0.007(3)
C22 0.054(3) 0.067(3) 0.080(4) -0.035(3) -0.007(3) -0.005(3)

loop_
_atom_type_symbol
_atom_type_description
_atom_type_scat_dispersion_real
_atom_type_scat_dispersion_imag
_atom_type_scat_source
C C 0.0033 0.0016 'International Tables Vol C Tables 4.2.6.8 and 6.1.1.4'
H H 0.0000 0.0000 'International Tables Vol C Tables 4.2.6.8 and 6.1.1.4'
N N 0.0061 0.0033 'International Tables Vol C Tables 4.2.6.8 and 6.1.1.4'
F F 0.0171 0.0103 'International Tables Vol C Tables 4.2.6.8 and 6.1.1.4'
S S 0.1246 0.1234 'International Tables Vol C Tables 4.2.6.8 and 6.1.1.4'
Zn Zn 0.2839 1.4301 'International Tables Vol C Tables 4.2.6.8 and 6.1.1.4'

loop_
_geom_angle_atom_site_label_1
_geom_angle_atom_site_label_2
_geom_angle_atom_site_label_3
_geom_angle
_geom_angle_site_symmetry_1
_geom_angle_site_symmetry_3
_geom_angle_publ_flag
N1 Zn1 N4 103.56(16) . . ?
N1 Zn1 N3 93.42(16) . . ?
N4 Zn1 N3 75.13(16) . . ?
N1 Zn1 N2 96.16(17) . . ?
N4 Zn1 N2 156.20(16) . . ?
N3 Zn1 N2 90.67(16) . . ?
N1 Zn1 S2 158.59(13) . . ?
N4 Zn1 S2 96.78(11) . . ?
N3 Zn1 S2 98.25(12) . . ?
N2 Zn1 S2 65.96(13) . . ?
N1 Zn1 S1 65.97(12) . . ?
N4 Zn1 S1 97.29(12) . . ?
N3 Zn1 S1 156.15(12) . . ?
N2 Zn1 S1 102.90(12) . . ?
S2 Zn1 S1 105.15(5) . . ?
C1 S1 Zn1 78.08(17) . . ?
C7 S2 Zn1 81.1(2) . . ?
C5 N1 C1 120.4(4) . . ?
C5 N1 Zn1 137.0(4) . . ?
C1 N1 Zn1 102.6(3) . . ?
C11 N2 C7 121.0(6) . . ?
C11 N2 Zn1 139.7(5) . . ?
C7 N2 Zn1 99.3(3) . . ?
C22 N4 C18 118.8(5) . . ?
C22 N4 Zn1 124.1(4) . . ?
C18 N4 Zn1 117.0(3) . . ?
C17 N3 C13 118.1(5) . . ?
C17 N3 Zn1 115.7(3) . . ?
C13 N3 Zn1 126.0(4) . . ?
N1 C1 C2 118.7(4) . . ?
N1 C1 S1 113.3(3) . . ?
C2 C1 S1 128.0(4) . . ?
C3 C2 C1 118.9(5) . . ?
C3 C2 C6 120.0(5) . . ?
C1 C2 C6 121.1(5) . . ?
C2 C3 C4 121.7(5) . . ?
C5 C4 C3 117.1(5) . . ?
N1 C5 C4 123.2(6) . . ?
F3 C6 F1 107.1(6) . . ?
F3 C6 F2 104.5(6) . . ?
F1 C6 F2 103.8(6) . . ?
F3 C6 C2 113.2(6) . . ?
F1 C6 C2 113.9(6) . . ?
F2 C6 C2 113.5(6) . . ?
N2 C7 C8 120.6(5) . . ?
N2 C7 S2 113.7(4) . . ?
C8 C7 S2 125.7(5) . . ?
C9 C8 C7 117.5(7) . . ?
C9 C8 C12 120.9(7) . . ?
C7 C8 C12 121.5(6) . . ?
C8 C9 C10 119.8(8) . . ?
C11 C10 C9 118.9(7) . . ?
N2 C11 C10 122.2(7) . . ?
F4 C12 F5 109.5(11) . . ?
F4 C12 F6 105.3(9) . . ?
F5 C12 F6 106.7(8) . . ?
F4 C12 C8 115.3(8) . . ?
F5 C12 C8 111.2(8) . . ?
F6 C12 C8 108.4(9) . . ?
N3 C13 C14 123.1(6) . . ?
C15 C14 C13 118.5(6) . . ?
C14 C15 C16 119.0(6) . . ?
C15 C16 C17 120.0(6) . . ?
N3 C17 C16 121.2(5) . . ?
N3 C17 C18 116.2(4) . . ?
C16 C17 C18 122.6(5) . . ?
N4 C18 C19 121.4(5) . . ?
N4 C18 C17 115.6(4) . . ?
C19 C18 C17 122.9(5) . . ?
C18 C19 C20 118.9(6) . . ?
C21 C20 C19 119.5(6) . . ?
C22 C21 C20 118.4(6) . . ?
N4 C22 C21 122.8(5) . . ?

loop_
_geom_bond_atom_site_label_1
_geom_bond_atom_site_label_2
_geom_bond_distance
_geom_bond_site_symmetry_2
_geom_bond_publ_flag
Zn1 N1 2.138(4) . ?
Zn1 N4 2.144(4) . ?
Zn1 N3 2.209(4) . ?
Zn1 N2 2.241(5) . ?
Zn1 S2 2.4770(19) . ?
Zn1 S1 2.5602(19) . ?
S1 C1 1.719(5) . ?
S2 C7 1.727(6) . ?
F1 C6 1.334(9) . ?
F2 C6 1.344(8) . ?
F3 C6 1.309(7) . ?
F4 C12 1.275(12) . ?
F5 C12 1.314(9) . ?
F6 C12 1.388(12) . ?
N1 C5 1.353(7) . ?
N1 C1 1.362(6) . ?
N2 C11 1.320(8) . ?
N2 C7 1.340(7) . ?
N4 C22 1.341(6) . ?
N4 C18 1.360(6) . ?
N3 C17 1.327(6) . ?
N3 C13 1.353(7) . ?
C1 C2 1.405(7) . ?
C2 C3 1.378(8) . ?
C2 C6 1.480(8) . ?
C3 C4 1.380(8) . ?
C4 C5 1.354(8) . ?
C7 C8 1.397(8) . ?
C8 C9 1.377(10) . ?
C8 C12 1.503(11) . ?
C9 C10 1.403(11) . ?
C10 C11 1.331(11) . ?
C13 C14 1.370(8) . ?
C14 C15 1.365(9) . ?
C15 C16 1.369(8) . ?
C16 C17 1.388(7) . ?
C17 C18 1.480(7) . ?
C18 C19 1.373(8) . ?
C19 C20 1.394(8) . ?
C20 C21 1.383(9) . ?
C21 C22 1.371(8) . ?
